data_1571924
loop_
_publ_author_name
'Simms, Megan E.'
'Li, Zhiyao'
'Sibley, Megan M.'
'Ivanov, Alexander S.'
'Lara, Caroline M.'
'Johnstone, Timothy C.'
'Kertesz, Vilmos'
'Fears, Amanda'
'White, Frankie D.'
'Thorek, Daniel L. J.'
'Thiele, Nikki A.'

_publ_section_title
;
 PYTA: a universal chelator for advancing the theranostic palette of
 nuclear medicine.
;
_journal_issue 29
_journal_name_full 'Chemical science'
_journal_page_first 11279
_journal_page_last 11286
_journal_paper_doi 10.1039/d3sc06854d
_journal_volume 15
_journal_year 2024
_chemical_formula_moiety 'C26 H32 Cu N6 O8, 4(H2 O)'
_chemical_formula_sum 'C26 H40 Cu N6 O12'
_chemical_formula_weight 692.18
_space_group_crystal_system monoclinic
_space_group_IT_number 15
_space_group_name_Hall '-C 2yc'
_space_group_name_H-M_alt 'C 1 2/c 1'
_atom_sites_solution_hydrogens mixed
_atom_sites_solution_primary heavy
_audit_creation_date 2024-03-11
_audit_creation_method
;
Olex2 1.5-beta
(compiled 2022.04.07 svn.rca3783a0 for OlexSys, GUI svn.r6498)
;
_audit_update_record
;
2024-03-11 deposited with the CCDC.	2024-06-06 downloaded from the CCDC.
;
_cell_angle_alpha 90
_cell_angle_beta 99.63(2)
_cell_angle_gamma 90
_cell_formula_units_Z 4
_cell_length_a 13.012(5)
_cell_length_b 14.323(5)
_cell_length_c 15.919(6)
_cell_measurement_reflns_used 6135
_cell_measurement_temperature 300.80
_cell_measurement_theta_max 34.47
_cell_measurement_theta_min 2.35
_cell_volume 2925.0(19)
_computing_cell_refinement 'SAINT V8.40B (?, 2016)'
_computing_data_reduction 'SAINT V8.40B (?, 2016)'
_computing_molecular_graphics 'Olex2 1.5-beta (Dolomanov et al., 2009)'
_computing_publication_material 'Olex2 1.5-beta (Dolomanov et al., 2009)'
_computing_structure_refinement 'XL  (Sheldrick, 2008)'
_computing_structure_solution 'XS  (Sheldrick, 2008)'
_diffrn_ambient_temperature 300.80
_diffrn_measured_fraction_theta_full 0.975
_diffrn_measured_fraction_theta_max 0.902
_diffrn_measurement_device_type 'Bruker APEX-II CCD'
_diffrn_measurement_method '\f and \w scans'
_diffrn_radiation_type MoK\a
_diffrn_radiation_wavelength 0.71073
_diffrn_reflns_av_R_equivalents 0.0415
_diffrn_reflns_av_unetI/netI 0.0383
_diffrn_reflns_Laue_measured_fraction_full 0.975
_diffrn_reflns_Laue_measured_fraction_max 0.902
_diffrn_reflns_limit_h_max 18
_diffrn_reflns_limit_h_min -21
_diffrn_reflns_limit_k_max 22
_diffrn_reflns_limit_k_min -23
_diffrn_reflns_limit_l_max 26
_diffrn_reflns_limit_l_min -18
_diffrn_reflns_number 24964
_diffrn_reflns_point_group_measured_fraction_full 0.975
_diffrn_reflns_point_group_measured_fraction_max 0.902
_diffrn_reflns_theta_full 25.242
_diffrn_reflns_theta_max 36.761
_diffrn_reflns_theta_min 2.131
_diffrn_source_current 1.4
_diffrn_source_power 0.07
_diffrn_source_voltage 50.0
_diffrn_standards_number 0
_exptl_absorpt_coefficient_mu 0.822
_exptl_absorpt_correction_T_max 0.7472
_exptl_absorpt_correction_T_min 0.6508
_exptl_absorpt_correction_type numerical
_exptl_absorpt_process_details
;
SADABS-2016/2 (Bruker,2016/2) was used for absorption correction.
wR2(int) was 0.0935 before and 0.0473 after correction.
The Ratio of minimum to maximum transmission is 0.8710.
The \l/2 correction factor is Not present.
;
_exptl_crystal_colour orange
_exptl_crystal_colour_primary orange
_exptl_crystal_density_diffrn 1.572
_exptl_crystal_description 'rect. Prism'
_exptl_crystal_F_000 1452
_exptl_crystal_size_max 0.68
_exptl_crystal_size_mid 0.259
_exptl_crystal_size_min 0.246
_refine_diff_density_max 0.437
_refine_diff_density_min -0.349
_refine_diff_density_rms 0.065
_refine_ls_extinction_method none
_refine_ls_goodness_of_fit_ref 1.031
_refine_ls_hydrogen_treatment mixed
_refine_ls_matrix_type full
_refine_ls_number_parameters 226
_refine_ls_number_reflns 6606
_refine_ls_number_restraints 0
_refine_ls_restrained_S_all 1.031
_refine_ls_R_factor_all 0.0461
_refine_ls_R_factor_gt 0.0366
_refine_ls_shift/su_max 0.001
_refine_ls_shift/su_mean 0.000
_refine_ls_structure_factor_coef Fsqd
_refine_ls_weighting_details 'w=1/[\s^2^(Fo^2^)+(0.0512P)^2^+0.9556P] where P=(Fo^2^+2Fc^2^)/3'
_refine_ls_weighting_scheme calc
_refine_ls_wR_factor_gt 0.0928
_refine_ls_wR_factor_ref 0.0985
_reflns_Friedel_coverage 0.000
_reflns_number_gt 5585
_reflns_number_total 6606
_reflns_threshold_expression 'I > 2\s(I)'
_cod_data_source_file d3sc06854d2.cif
_cod_data_source_block cypytatry3
_cod_depositor_comments 'Adding full bibliography for 1571923--1571925.cif.'
_cod_database_code 1571924
_shelx_shelxl_version_number 2018/3
_shelx_space_group_comment
;
The symmetry employed for this shelxl refinement is uniquely defined
by the following loop, which should always be used as a source of
symmetry information in preference to the above space-group names.
They are only intended as comments.
;
_shelx_estimated_absorpt_t_max 0.823
_shelx_estimated_absorpt_t_min 0.605
_olex2_refinement_description
;
1. Fixed Uiso
 At 1.2 times of:
  All C(H) groups, All C(H,H) groups
2.a Secondary CH2 refined with riding coordinates:
 C7(H7A,H7B), C8(H8A,H8B), C10(H10A,H10B), C11(H11A,H11B), C13(H13A,H13B),
 C14(H14A,H14B)
2.b Aromatic/amide H refined with riding coordinates:
 C2(H2), C3(H3), C5(H5), C6(H6)
;
_olex2_submission_special_instructions 'No special instructions were received'

loop_
_space_group_symop_operation_xyz
'x, y, z'
'-x, y, -z+1/2'
'x+1/2, y+1/2, z'
'-x+1/2, y+1/2, -z+1/2'
'-x, -y, -z'
'x, -y, z-1/2'
'-x+1/2, -y+1/2, -z'
'x+1/2, -y+1/2, z-1/2'

loop_
_atom_site_label
_atom_site_type_symbol
_atom_site_fract_x
_atom_site_fract_y
_atom_site_fract_z
_atom_site_U_iso_or_equiv
_atom_site_adp_type
_atom_site_occupancy
_atom_site_site_symmetry_order
_atom_site_calc_flag
_atom_site_refinement_flags_posn
_atom_site_refinement_flags_adp
_atom_site_refinement_flags_occupancy
_atom_site_disorder_assembly
_atom_site_disorder_group
Cu1 Cu 0.500000 0.82594(2) 0.750000 0.02088(5) Uani 1 2 d S T P . .
O1 O 0.35753(9) 0.75407(8) 1.06327(6) 0.0404(2) Uani 1 1 d . . . . .
O2 O 0.32833(9) 0.89773(7) 1.01830(7) 0.0441(2) Uani 1 1 d . . . . .
O3 O 0.13864(8) 0.77558(7) 0.56894(7) 0.0433(2) Uani 1 1 d . . . . .
O4 O 0.13122(10) 0.92945(9) 0.55803(12) 0.0755(5) Uani 1 1 d . . . . .
N1 N 0.500000 0.69028(8) 0.750000 0.0241(2) Uani 1 2 d S T P . .
N2 N 0.500000 0.96527(8) 0.750000 0.0220(2) Uani 1 2 d S T P . .
N3 N 0.33853(7) 0.79589(6) 0.68159(5) 0.02399(15) Uani 1 1 d . . . . .
N4 N 0.40722(7) 0.86428(6) 0.86266(5) 0.02327(15) Uani 1 1 d . . . . .
C1 C 0.57533(9) 0.64388(7) 0.80148(7) 0.02786(19) Uani 1 1 d . . . . .
C2 C 0.57641(12) 0.54723(8) 0.80354(11) 0.0424(3) Uani 1 1 d . . . . .
H2 H 0.627611 0.515258 0.840254 0.051 Uiso 1 1 calc R U . . .
C3 C 0.500000 0.49937(12) 0.750000 0.0506(5) Uani 1 2 d S T P . .
H3 H 0.500001 0.434440 0.750000 0.061 Uiso 1 2 calc R U P . .
C4 C 0.47175(8) 1.01296(7) 0.81577(6) 0.02475(17) Uani 1 1 d . . . . .
C5 C 0.46850(10) 1.10966(7) 0.81646(8) 0.0335(2) Uani 1 1 d . . . . .
H5 H 0.445553 1.141387 0.860821 0.040 Uiso 1 1 calc R U . . .
C6 C 0.500000 1.15822(11) 0.750000 0.0378(4) Uani 1 2 d S T P . .
H6 H 0.499999 1.223156 0.749999 0.045 Uiso 1 2 calc R U P . .
C7 C 0.44734(9) 0.95704(7) 0.89003(6) 0.02753(19) Uani 1 1 d . . . . .
H7A H 0.509981 0.950364 0.932182 0.033 Uiso 1 1 calc R U . . .
H7B H 0.395907 0.990002 0.916400 0.033 Uiso 1 1 calc R U . . .
C8 C 0.41693(9) 0.79646(8) 0.93253(6) 0.02753(18) Uani 1 1 d . . . . .
H8A H 0.490496 0.787622 0.954216 0.033 Uiso 1 1 calc R U . . .
H8B H 0.389665 0.737138 0.909287 0.033 Uiso 1 1 calc R U . . .
C9 C 0.36234(10) 0.82099(8) 1.00767(7) 0.0309(2) Uani 1 1 d . . . . .
C10 C 0.34533(9) 0.70225(8) 0.64336(7) 0.0304(2) Uani 1 1 d . . . . .
H10A H 0.364421 0.708604 0.587285 0.037 Uiso 1 1 calc R U . . .
H10B H 0.277866 0.671822 0.636887 0.037 Uiso 1 1 calc R U . . .
C11 C 0.29435(9) 0.86502(8) 0.61606(7) 0.0294(2) Uani 1 1 d . . . . .
H11A H 0.333838 0.861812 0.569574 0.035 Uiso 1 1 calc R U . . .
H11B H 0.304709 0.926879 0.640844 0.035 Uiso 1 1 calc R U . . .
C12 C 0.17781(10) 0.85387(9) 0.57864(8) 0.0337(2) Uani 1 1 d . . . . .
C13 C 0.29935(8) 0.87041(7) 0.81490(6) 0.02588(18) Uani 1 1 d . . . . .
H13A H 0.290333 0.929380 0.784584 0.031 Uiso 1 1 calc R U . . .
H13B H 0.250437 0.868655 0.854647 0.031 Uiso 1 1 calc R U . . .
C14 C 0.27609(8) 0.79067(8) 0.75183(7) 0.02682(18) Uani 1 1 d . . . . .
H14A H 0.290624 0.731933 0.781792 0.032 Uiso 1 1 calc R U . . .
H14B H 0.202556 0.791638 0.727615 0.032 Uiso 1 1 calc R U . . .
O6 O 0.27467(13) 0.58320(9) 0.83470(9) 0.0632(4) Uani 1 1 d . . . . .
H6A H 0.239(2) 0.6004(17) 0.8749(17) 0.074(7) Uiso 1 1 d . . . . .
H6B H 0.3165(19) 0.5415(18) 0.8713(16) 0.073(7) Uiso 1 1 d . . . . .
O5 O 0.42643(11) 0.59674(10) 1.03426(12) 0.0610(4) Uani 1 1 d . . . . .
H5A H 0.495(2) 0.5917(16) 1.0422(15) 0.068(7) Uiso 1 1 d . . . . .
H5B H 0.407(3) 0.575(2) 0.998(2) 0.106(13) Uiso 1 1 d . . . . .
H1 H 0.3865(19) 0.7028(17) 1.0498(15) 0.063(6) Uiso 1 1 d . . . . .

loop_
_atom_site_aniso_label
_atom_site_aniso_U_11
_atom_site_aniso_U_22
_atom_site_aniso_U_33
_atom_site_aniso_U_23
_atom_site_aniso_U_13
_atom_site_aniso_U_12
Cu1 0.02172(9) 0.01844(8) 0.02188(8) 0.000 0.00187(5) 0.000
O1 0.0463(5) 0.0460(5) 0.0307(4) 0.0073(4) 0.0111(4) -0.0025(4)
O2 0.0564(6) 0.0421(5) 0.0388(5) -0.0016(4) 0.0221(4) 0.0060(4)
O3 0.0365(5) 0.0410(5) 0.0466(5) 0.0017(4) -0.0099(4) -0.0090(4)
O4 0.0388(6) 0.0430(6) 0.1309(13) 0.0176(7) -0.0259(7) -0.0003(5)
N1 0.0252(5) 0.0199(4) 0.0271(5) 0.000 0.0042(4) 0.000
N2 0.0234(5) 0.0192(4) 0.0234(5) 0.000 0.0037(4) 0.000
N3 0.0251(4) 0.0235(3) 0.0224(3) -0.0009(3) 0.0012(3) -0.0022(3)
N4 0.0251(4) 0.0230(3) 0.0214(3) -0.0008(3) 0.0031(3) 0.0003(3)
C1 0.0285(5) 0.0231(4) 0.0331(5) 0.0051(4) 0.0083(4) 0.0036(4)
C2 0.0426(7) 0.0239(5) 0.0624(8) 0.0113(5) 0.0135(6) 0.0072(4)
C3 0.0526(12) 0.0181(6) 0.0830(16) 0.000 0.0171(11) 0.000
C4 0.0253(4) 0.0213(4) 0.0272(4) -0.0040(3) 0.0030(3) 0.0001(3)
C5 0.0377(6) 0.0222(4) 0.0398(6) -0.0069(4) 0.0040(4) 0.0013(4)
C6 0.0427(9) 0.0183(6) 0.0512(10) 0.000 0.0042(8) 0.000
C7 0.0327(5) 0.0264(4) 0.0241(4) -0.0062(3) 0.0062(3) -0.0014(4)
C8 0.0306(5) 0.0289(4) 0.0233(4) 0.0025(3) 0.0053(3) 0.0037(4)
C9 0.0317(5) 0.0374(5) 0.0239(4) 0.0002(4) 0.0054(4) -0.0027(4)
C10 0.0325(5) 0.0280(4) 0.0290(5) -0.0082(4) 0.0000(4) -0.0058(4)
C11 0.0276(5) 0.0314(5) 0.0272(4) 0.0056(4) -0.0009(3) -0.0029(4)
C12 0.0290(5) 0.0380(5) 0.0313(5) 0.0031(4) -0.0036(4) -0.0026(4)
C13 0.0240(4) 0.0281(4) 0.0255(4) 0.0003(3) 0.0038(3) 0.0032(3)
C14 0.0257(4) 0.0290(4) 0.0255(4) 0.0005(3) 0.0031(3) -0.0052(4)
O6 0.0848(10) 0.0483(6) 0.0664(8) 0.0145(6) 0.0415(8) 0.0128(6)
O5 0.0412(7) 0.0419(6) 0.0933(11) -0.0001(6) -0.0080(7) 0.0004(5)

loop_
_atom_type_symbol
_atom_type_description
_atom_type_scat_dispersion_real
_atom_type_scat_dispersion_imag
_atom_type_scat_source
C C 0.0033 0.0016 'International Tables Vol C Tables 4.2.6.8 and 6.1.1.4'
H H 0.0000 0.0000 'International Tables Vol C Tables 4.2.6.8 and 6.1.1.4'
N N 0.0061 0.0033 'International Tables Vol C Tables 4.2.6.8 and 6.1.1.4'
O O 0.0106 0.0060 'International Tables Vol C Tables 4.2.6.8 and 6.1.1.4'
Cu Cu 0.3201 1.2651 'International Tables Vol C Tables 4.2.6.8 and 6.1.1.4'

loop_
_exptl_crystal_face_index_h
_exptl_crystal_face_index_k
_exptl_crystal_face_index_l
_exptl_crystal_face_perp_dist
0.00 0.00 -1.00 0.2230
0.00 0.00 1.00 0.2670
-1.00 -1.00 0.00 0.2000
1.00 1.00 0.00 0.1530
-1.00 -1.00 -1.00 0.2620
0.00 1.00 0.00 0.1110
0.00 -1.00 0.00 0.1530
-1.00 1.00 -1.00 0.2900
0.00 1.00 1.00 0.2050
-1.00 1.00 1.00 0.1210
1.00 -1.00 -1.00 0.0750
-1.00 0.00 -1.00 0.3110
1.00 0.00 1.00 0.3390
-1.00 0.00 1.00 0.1300
1.00 0.00 -1.00 0.1180
-1.00 -1.00 1.00 0.1160
1.00 1.00 -1.00 0.1230

loop_
_geom_angle_atom_site_label_1
_geom_angle_atom_site_label_2
_geom_angle_atom_site_label_3
_geom_angle
_geom_angle_site_symmetry_1
_geom_angle_site_symmetry_3
_geom_angle_publ_flag
N1 Cu1 N2 180.0 . . ?
N1 Cu1 N3 78.93(2) . 2_656 ?
N1 Cu1 N3 78.93(2) . . ?
N1 Cu1 N4 103.30(2) . 2_656 ?
N1 Cu1 N4 103.30(2) . . ?
N2 Cu1 N3 101.07(2) . 2_656 ?
N2 Cu1 N3 101.07(2) . . ?
N2 Cu1 N4 76.70(2) . . ?
N2 Cu1 N4 76.70(2) . 2_656 ?
N3 Cu1 N3 157.85(5) 2_656 . ?
N3 Cu1 N4 103.30(4) . 2_656 ?
N3 Cu1 N4 81.86(4) . . ?
N3 Cu1 N4 103.30(4) 2_656 . ?
N3 Cu1 N4 81.86(4) 2_656 2_656 ?
N4 Cu1 N4 153.41(4) . 2_656 ?
C9 O1 H1 112.3(15) . . ?
C1 N1 Cu1 119.65(7) 2_656 . ?
C1 N1 Cu1 119.65(7) . . ?
C1 N1 C1 120.71(13) . 2_656 ?
C4 N2 Cu1 120.36(6) . . ?
C4 N2 Cu1 120.36(6) 2_656 . ?
C4 N2 C4 119.29(12) . 2_656 ?
C10 N3 Cu1 104.95(7) . . ?
C10 N3 C11 110.99(9) . . ?
C10 N3 C14 109.90(8) . . ?
C11 N3 Cu1 115.81(7) . . ?
C11 N3 C14 111.44(9) . . ?
C14 N3 Cu1 103.28(7) . . ?
C7 N4 Cu1 103.41(6) . . ?
C7 N4 C13 110.98(8) . . ?
C8 N4 Cu1 115.30(7) . . ?
C8 N4 C7 113.16(9) . . ?
C8 N4 C13 112.48(8) . . ?
C13 N4 Cu1 100.53(6) . . ?
N1 C1 C2 120.83(12) . . ?
N1 C1 C10 116.33(10) . 2_656 ?
C2 C1 C10 122.83(11) . 2_656 ?
C1 C2 H2 120.7 . . ?
C3 C2 C1 118.61(13) . . ?
C3 C2 H2 120.7 . . ?
C2 C3 C2 120.39(16) 2_656 . ?
C2 C3 H3 119.8 2_656 . ?
C2 C3 H3 119.8 . . ?
N2 C4 C5 121.59(10) . . ?
N2 C4 C7 117.39(9) . . ?
C5 C4 C7 120.99(9) . . ?
C4 C5 H5 120.6 . . ?
C6 C5 C4 118.87(11) . . ?
C6 C5 H5 120.6 . . ?
C5 C6 C5 119.67(15) . 2_656 ?
C5 C6 H6 120.2 . . ?
C5 C6 H6 120.2 2_656 . ?
N4 C7 C4 111.10(8) . . ?
N4 C7 H7A 109.4 . . ?
N4 C7 H7B 109.4 . . ?
C4 C7 H7A 109.4 . . ?
C4 C7 H7B 109.4 . . ?
H7A C7 H7B 108.0 . . ?
N4 C8 H8A 108.1 . . ?
N4 C8 H8B 108.1 . . ?
N4 C8 C9 116.65(9) . . ?
H8A C8 H8B 107.3 . . ?
C9 C8 H8A 108.1 . . ?
C9 C8 H8B 108.1 . . ?
O1 C9 C8 116.10(11) . . ?
O2 C9 O1 120.67(11) . . ?
O2 C9 C8 123.19(10) . . ?
N3 C10 C1 110.36(9) . 2_656 ?
N3 C10 H10A 109.6 . . ?
N3 C10 H10B 109.6 . . ?
C1 C10 H10A 109.6 2_656 . ?
C1 C10 H10B 109.6 2_656 . ?
H10A C10 H10B 108.1 . . ?
N3 C11 H11A 108.2 . . ?
N3 C11 H11B 108.2 . . ?
N3 C11 C12 116.30(9) . . ?
H11A C11 H11B 107.4 . . ?
C12 C11 H11A 108.2 . . ?
C12 C11 H11B 108.2 . . ?
O3 C12 O4 125.47(13) . . ?
O3 C12 C11 120.18(12) . . ?
O4 C12 C11 114.31(12) . . ?
N4 C13 H13A 109.4 . . ?
N4 C13 H13B 109.4 . . ?
N4 C13 C14 111.20(8) . . ?
H13A C13 H13B 108.0 . . ?
C14 C13 H13A 109.4 . . ?
C14 C13 H13B 109.4 . . ?
N3 C14 C13 112.66(8) . . ?
N3 C14 H14A 109.1 . . ?
N3 C14 H14B 109.1 . . ?
C13 C14 H14A 109.1 . . ?
C13 C14 H14B 109.1 . . ?
H14A C14 H14B 107.8 . . ?
H6A O6 H6B 93(2) . . ?
H5A O5 H5B 108(3) . . ?

loop_
_geom_bond_atom_site_label_1
_geom_bond_atom_site_label_2
_geom_bond_distance
_geom_bond_site_symmetry_2
_geom_bond_publ_flag
Cu1 N1 1.9430(14) . ?
Cu1 N2 1.9955(13) . ?
Cu1 N3 2.2406(12) . ?
Cu1 N3 2.2406(12) 2_656 ?
Cu1 N4 2.3874(11) . ?
Cu1 N4 2.3874(11) 2_656 ?
O1 C9 1.3131(15) . ?
O1 H1 0.87(2) . ?
O2 C9 1.2073(16) . ?
O3 C12 1.2307(17) . ?
O4 C12 1.2572(18) . ?
N1 C1 1.3437(13) 2_656 ?
N1 C1 1.3437(13) . ?
N2 C4 1.3516(12) . ?
N2 C4 1.3517(12) 2_656 ?
N3 C10 1.4816(14) . ?
N3 C11 1.4828(14) . ?
N3 C14 1.4899(14) . ?
N4 C7 1.4668(14) . ?
N4 C8 1.4662(14) . ?
N4 C13 1.4828(15) . ?
C1 C2 1.3846(17) . ?
C1 C10 1.4942(17) 2_656 ?
C2 H2 0.9300 . ?
C2 C3 1.3789(19) . ?
C3 H3 0.9300 . ?
C4 C5 1.3857(15) . ?
C4 C7 1.5051(15) . ?
C5 H5 0.9300 . ?
C5 C6 1.3843(15) . ?
C6 H6 0.9300 . ?
C7 H7A 0.9700 . ?
C7 H7B 0.9700 . ?
C8 H8A 0.9700 . ?
C8 H8B 0.9700 . ?
C8 C9 1.5307(16) . ?
C10 H10A 0.9700 . ?
C10 H10B 0.9700 . ?
C11 H11A 0.9700 . ?
C11 H11B 0.9700 . ?
C11 C12 1.5420(17) . ?
C13 H13A 0.9700 . ?
C13 H13B 0.9700 . ?
C13 C14 1.5173(15) . ?
C14 H14A 0.9700 . ?
C14 H14B 0.9700 . ?
O6 H6A 0.89(3) . ?
O6 H6B 0.94(3) . ?
O5 H5A 0.89(3) . ?
O5 H5B 0.67(3) . ?

loop_
_geom_torsion_atom_site_label_1
_geom_torsion_atom_site_label_2
_geom_torsion_atom_site_label_3
_geom_torsion_atom_site_label_4
_geom_torsion
_geom_torsion_site_symmetry_1
_geom_torsion_site_symmetry_2
_geom_torsion_site_symmetry_3
_geom_torsion_site_symmetry_4
_geom_torsion_publ_flag
Cu1 N1 C1 C2 179.17(9) . . . . ?
Cu1 N1 C1 C10 0.53(11) . . . 2_656 ?
Cu1 N2 C4 C5 -178.35(8) . . . . ?
Cu1 N2 C4 C7 3.70(11) . . . . ?
Cu1 N3 C10 C1 32.08(10) . . . 2_656 ?
Cu1 N3 C11 C12 -170.68(8) . . . . ?
Cu1 N3 C14 C13 46.19(9) . . . . ?
Cu1 N4 C7 C4 34.18(10) . . . . ?
Cu1 N4 C8 C9 177.39(8) . . . . ?
Cu1 N4 C13 C14 43.38(8) . . . . ?
N1 C1 C2 C3 1.63(17) . . . . ?
N2 C4 C5 C6 -3.25(16) . . . . ?
N2 C4 C7 N4 -29.06(13) . . . . ?
N3 C11 C12 O3 -34.43(17) . . . . ?
N3 C11 C12 O4 147.56(14) . . . . ?
N4 C8 C9 O1 169.72(10) . . . . ?
N4 C8 C9 O2 -12.84(18) . . . . ?
N4 C13 C14 N3 -66.74(11) . . . . ?
C1 N1 C1 C2 -0.83(9) 2_656 . . . ?
C1 N1 C1 C10 -179.48(11) 2_656 . . 2_656 ?
C1 C2 C3 C2 -0.79(8) . . . 2_656 ?
C4 N2 C4 C5 1.65(8) 2_656 . . . ?
C4 N2 C4 C7 -176.30(11) 2_656 . . . ?
C4 C5 C6 C5 1.56(8) . . . 2_656 ?
C5 C4 C7 N4 152.98(10) . . . . ?
C7 N4 C8 C9 58.63(13) . . . . ?
C7 N4 C13 C14 152.28(8) . . . . ?
C7 C4 C5 C6 174.63(9) . . . . ?
C8 N4 C7 C4 159.61(9) . . . . ?
C8 N4 C13 C14 -79.80(10) . . . . ?
C10 N3 C11 C12 69.81(13) . . . . ?
C10 N3 C14 C13 157.74(9) . . . . ?
C10 C1 C2 C3 -179.82(10) 2_656 . . . ?
C11 N3 C10 C1 157.89(9) . . . 2_656 ?
C11 N3 C14 C13 -78.79(11) . . . . ?
C13 N4 C7 C4 -72.83(11) . . . . ?
C13 N4 C8 C9 -68.13(12) . . . . ?
C14 N3 C10 C1 -78.38(11) . . . 2_656 ?
C14 N3 C11 C12 -53.03(13) . . . . ?
